data_1535006
loop_
_publ_author_name
'Hamilton, E.J.M.'
'Meyers, E.A.'
'Liu, J.'

_publ_section_title
;
 The reactions of arachno-[B9 H14]- and nido-[B9 H12]- with acids:
 preparation and structures of chlorononaborates
;
_journal_name_full Polyhedron
_journal_page_first 1901
_journal_page_last 1908
_journal_volume 25
_journal_year 2006
_chemical_formula_sum 'C4 H25 B9 Cl N'
_chemical_name_systematic '(N (C H3)4) B9 Cl H13'
_space_group_IT_number 14
_symmetry_space_group_name_Hall '-P 2ybc'
_symmetry_space_group_name_H-M 'P 1 21/c 1'
_cell_angle_alpha 90
_cell_angle_beta 96.91
_cell_angle_gamma 90
_cell_formula_units_Z 4
_cell_length_a 9.729
_cell_length_b 10.682
_cell_length_c 14
_cell_volume 1444.384
_citation_journal_id_ASTM PLYHDE
_cod_data_source_file Hamilton_PLYHDE_2006_918.cif
_cod_data_source_block C4H25B9Cl1N1
_cod_original_formula_sum 'C4 H25 B9 Cl1 N1'
_cod_database_code 1535006

loop_
_symmetry_equiv_pos_as_xyz
x,y,z
-x,y+1/2,-z+1/2
-x,-y,-z
x,-y-1/2,z-1/2

loop_
_atom_site_label
_atom_site_type_symbol
_atom_site_fract_x
_atom_site_fract_y
_atom_site_fract_z
_atom_site_occupancy
_atom_site_U_iso_or_equiv
H5 H -0.2542 0.0825 0.2183 1 0.0
H18 H 0.218 0.2652 -0.1258 1 0.0
B7 B 0.164 0.33706 0.10277 1 0.0
H3 H -0.1611 0.2678 0.1511 1 0.0
H4 H -0.3636 0.0951 0.2929 1 0.0
B9 B 0.2477 0.10067 0.01166 1 0.0
C4 C -0.3929 0.3406 0.29165 1 0.0
H19 H 0.179 0.1199 -0.0689 1 0.0
Cl1 Cl 0.0477 0.07972 0.17878 1 0.0
B6 B 0.1773 0.43488 -0.00778 1 0.0
B5 B 0.31126 0.33667 -0.07155 1 0.0
H1 H -0.1973 0.4026 0.1881 1 0.0
N1 N -0.28012 0.26215 0.26078 1 0.0
H24 H 0.0253 0.179 0.0211 1 0.0
H16 H 0.3136 0.1269 -0.1591 1 0.0
B4 B 0.2805 0.17438 -0.10009 1 0.0
H21 H 0.115 0.417 -0.0757 1 0.0
H22 H 0.1473 0.3851 0.1676 1 0.0
B8 B 0.10687 0.17282 0.078 1 0.0
B2 B 0.27907 0.21259 0.10163 1 0.0
H20 H 0.1845 0.5395 0.009 1 0.0
H12 H -0.4692 0.3443 0.2403 1 0.0
H25 H 0.2711 0.0022 0.0156 1 0.0
H23 H 0.0844 0.3778 0.037 1 0.0
B3 B 0.32352 0.3584 0.05297 1 0.0
H8 H -0.0883 0.2056 0.3189 1 0.0
C1 C -0.23326 0.3193 0.173 1 0.0
C3 C -0.1615 0.25716 0.33924 1 0.0
H13 H 0.492 0.1932 0.0153 1 0.0
C2 C -0.3299 0.13241 0.237 1 0.0
H14 H 0.3275 0.1813 0.1709 1 0.0
H7 H -0.1268 0.3411 0.3531 1 0.0
H9 H -0.1925 0.2215 0.3967 1 0.0
H10 H -0.3584 0.4245 0.3063 1 0.0
H17 H 0.363 0.3909 -0.1226 1 0.0
H2 H -0.3109 0.3246 0.1227 1 0.0
H15 H 0.4034 0.416 0.0857 1 0.0
H11 H -0.4247 0.3042 0.3486 1 0.0
B1 B 0.38128 0.21449 0.00415 1 0.0
H6 H -0.4043 0.1352 0.1843 1 0.0
